data_7008986
loop_
_publ_author_name
'Leung, Wa-Hung'
'Zheng, Hegen'
'Chim, Joyce L. C.'
'Chan, Joe'
'Wong, Wing-Tak'
'Williams, Ian D.'

_publ_contact_author
;
    ENTER NAME
 ENTER ADDRESS
;
_publ_section_title
;
 Ruthenium complexes with N(SPR2)2&#x2212; (R&#x2005;=&#x2005;Ph or
 Pri)
;
_journal_issue 3
_journal_name_full 'Journal of the Chemical Society, Dalton Transactions'
_journal_page_first 423
_journal_paper_doi 10.1039/a907753g
_journal_year 2000
_chemical_formula_sum 'C67 H57 Cl2 N2 O2 P5 Ru S5'
_chemical_formula_weight 1409.34
_space_group_IT_number 2
_symmetry_cell_setting triclinic
_symmetry_Int_Tables_number 2
_symmetry_space_group_name_Hall '-P 1'
_symmetry_space_group_name_H-M 'P -1'
_audit_creation_date 'Sat Oct 30 13:56:41 1999'
_audit_creation_method 'from TEXRAY.INF file'
_cell_angle_alpha 106.91(3)
_cell_angle_beta 117.78(3)
_cell_angle_gamma 88.29(3)
_cell_formula_units_Z 2
_cell_length_a 13.736(5)
_cell_length_b 21.122(5)
_cell_length_c 13.521(6)
_cell_measurement_reflns_used 24
_cell_measurement_temperature 298.2
_cell_measurement_theta_max 20.9
_cell_measurement_theta_min 12.1
_cell_volume 3295(2)
_computing_cell_refinement 'MSC/AFC Diffractometer Control'
_computing_data_collection 'MSC/AFC Diffractometer Control'
_computing_data_reduction teXsan
_computing_publication_material teXsan
_computing_structure_refinement teXsan
_diffrn_ambient_temperature 298.2
_diffrn_measurement_device AFC7R
_diffrn_measurement_method 'omega/2-theta scans'
_diffrn_orient_matrix_UB_11 -0.00649
_diffrn_orient_matrix_UB_12 0.00776
_diffrn_orient_matrix_UB_13 0.07315
_diffrn_orient_matrix_UB_21 0.07987
_diffrn_orient_matrix_UB_22 -0.00600
_diffrn_orient_matrix_UB_23 0.04380
_diffrn_orient_matrix_UB_31 0.02139
_diffrn_orient_matrix_UB_32 0.04890
_diffrn_orient_matrix_UB_33 0.02188
_diffrn_radiation_monochromator graphite
_diffrn_radiation_source 'X-ray tube'
_diffrn_radiation_type MoKalpha
_diffrn_radiation_wavelength 0.7107
_diffrn_reflns_av_R_equivalents 0.06
_diffrn_reflns_limit_h_max 14
_diffrn_reflns_limit_h_min 0
_diffrn_reflns_limit_k_max 22
_diffrn_reflns_limit_k_min -22
_diffrn_reflns_limit_l_max 12
_diffrn_reflns_limit_l_min -14
_diffrn_reflns_number 9043
_diffrn_reflns_theta_max 22.50
_diffrn_standards_decay_% -7.39
_diffrn_standards_interval_count 250
_diffrn_standards_number 3
_exptl_absorpt_coefficient_mu 0.644
_exptl_absorpt_correction_T_max 1.000
_exptl_absorpt_correction_T_min 0.724
_exptl_absorpt_correction_type empirical
_exptl_absorpt_process_details psi-scan
_exptl_crystal_colour red
_exptl_crystal_density_diffrn 1.421
_exptl_crystal_description plate
_exptl_crystal_F_000 1444.00
_exptl_crystal_size_max 0.180
_exptl_crystal_size_mid 0.180
_exptl_crystal_size_min 0.020
_refine_diff_density_max 0.85
_refine_diff_density_min -0.71
_refine_ls_extinction_method none
_refine_ls_goodness_of_fit_obs 2.111
_refine_ls_hydrogen_treatment noref
_refine_ls_matrix_type full
_refine_ls_number_parameters 418
_refine_ls_number_reflns 3819
_refine_ls_number_restraints 0
_refine_ls_R_factor_obs 0.0937
_refine_ls_shift/esd_max 0.0780
_refine_ls_structure_factor_coef F
_refine_ls_weighting_scheme sigma
_refine_ls_wR_factor_obs 0.0616
_reflns_number_observed 3819
_reflns_number_total 8610
_reflns_observed_criterion 1.50
_cod_data_source_file a907753g.txt
_cod_data_source_block 11
_cod_depositor_comments
;
The following automatic conversions were performed:

'_atom_site_thermal_displace_type' tag value 'Uij' was replaced with
'Uani' value 140 times.

Automatic conversion script
Id: cif_fix_values 1646 2011-03-28 12:23:43Z adriana 
;
_cod_original_cell_volume 3294(2)
_cod_original_sg_symbol_H-M 'P -1       '
_cod_original_formula_sum 'C67 H57 Cl2 N2 O2 P5 S5 Ru '
_cod_database_code 7008986

loop_
_symmetry_equiv_pos_as_xyz
'   +x,   +y,   +z'
'   -x,   -y,   -z'

loop_
_atom_site_aniso_label
_atom_site_aniso_U_11
_atom_site_aniso_U_22
_atom_site_aniso_U_33
_atom_site_aniso_U_12
_atom_site_aniso_U_13
_atom_site_aniso_U_23
Ru(1) 0.0335(6) 0.0361(6) 0.0300(6) -0.0042(5) 0.0151(5) 0.0032(5)
Cl(1) 0.183(8) 0.43(1) 0.31(1) 0.080(8) 0.127(8) 0.057(10)
Cl(2) 0.167(8) 0.26(1) 0.70(2) 0.008(7) 0.13(1) 0.17(1)
S(1) 0.035(2) 0.069(3) 0.050(2) 0.006(2) 0.024(2) 0.027(2)
S(2) 0.035(2) 0.046(2) 0.048(2) 0.000(2) 0.012(2) 0.014(2)
S(3) 0.056(2) 0.041(2) 0.047(2) 0.006(2) 0.032(2) 0.012(2)
S(4) 0.040(2) 0.050(2) 0.039(2) -0.005(2) 0.016(1) 0.001(2)
S(5) 0.041(2) 0.048(2) 0.036(2) -0.004(2) 0.020(2) 0.007(2)
P(1) 0.035(2) 0.052(2) 0.048(2) 0.001(2) 0.022(2) 0.013(2)
P(2) 0.038(2) 0.049(2) 0.038(2) 0.003(2) 0.016(2) 0.012(2)
P(3) 0.048(2) 0.034(2) 0.052(2) 0.001(2) 0.030(2) 0.007(2)
P(4) 0.053(2) 0.046(2) 0.033(2) -0.009(2) 0.022(2) -0.002(2)
P(5) 0.037(2) 0.043(2) 0.033(1) -0.003(2) 0.012(1) 0.008(2)

loop_
_atom_site_label
_atom_site_fract_x
_atom_site_fract_y
_atom_site_fract_z
_atom_site_U_iso_or_equiv
_atom_site_thermal_displace_type
_atom_site_calc_flag
_atom_site_calc_attached_atom
Ru(1) 0.08757(9) 0.26549(5) 0.02449(9) 0.0347(3) Uani ? ?
Cl(1) 0.3979(6) 0.2295(5) 0.7064(8) 0.321(6) Uani ? ?
Cl(2) 0.4490(6) 0.3657(4) 0.838(1) 0.404(7) Uani ? ?
S(1) -0.0198(2) 0.2448(2) 0.1154(3) 0.048(1) Uani ? ?
S(2) 0.0142(2) 0.3691(2) 0.0021(3) 0.0465(10) Uani ? ?
S(3) 0.1419(3) 0.1571(2) 0.0398(3) 0.046(1) Uani ? ?
S(4) -0.0689(2) 0.2097(2) -0.1725(3) 0.047(1) Uani ? ?
S(5) 0.1990(2) 0.2790(2) -0.0395(3) 0.042(1) Uani ? ?
P(1) -0.1810(3) 0.2469(2) 0.0116(3) 0.045(1) Uani ? ?
P(2) -0.1521(2) 0.3601(2) -0.0570(3) 0.043(1) Uani ? ?
P(3) 0.1621(3) 0.1086(2) -0.1016(3) 0.043(1) Uani ? ?
P(4) -0.0047(3) 0.1597(2) -0.2740(3) 0.046(1) Uani ? ?
P(5) 0.2264(3) 0.3214(2) 0.2203(3) 0.0403(10) Uani ? ?
O(1) 0.1728(6) 0.3077(4) -0.1310(6) 0.054(2) Uani ? ?
O(2) 0.3099(6) 0.2636(4) 0.0104(7) 0.060(3) Uani ? ?
N(1) -0.2134(7) 0.2949(4) -0.0637(7) 0.043(3) Uani ? ?
N(2) 0.1169(7) 0.1376(4) -0.2114(8) 0.048(3) Uani ? ?
C(1) -0.241(1) 0.2680(6) 0.107(1) 0.048(3) Uani ? ?
C(2) -0.188(1) 0.3149(9) 0.216(2) 0.123(7) Uani ? ?
C(3) -0.249(2) 0.341(1) 0.283(2) 0.21(1) Uani ? ?
C(4) -0.358(2) 0.318(1) 0.230(2) 0.172(9) Uani ? ?
C(5) -0.403(2) 0.2808(10) 0.131(2) 0.131(7) Uani ? ?
C(6) -0.352(1) 0.2580(8) 0.067(1) 0.098(5) Uani ? ?
C(7) -0.2500(9) 0.1662(6) -0.0881(10) 0.045(3) Uani ? ?
C(8) -0.338(1) 0.1561(6) -0.199(1) 0.061(4) Uani ? ?
C(9) -0.393(1) 0.0915(8) -0.279(1) 0.090(5) Uani ? ?
C(10) -0.354(1) 0.0406(7) -0.237(1) 0.089(5) Uani ? ?
C(11) -0.272(1) 0.0439(7) -0.134(1) 0.090(5) Uani ? ?
C(12) -0.216(1) 0.1102(7) -0.054(1) 0.079(5) Uani ? ?
C(13) -0.1779(9) 0.4328(6) 0.0351(9) 0.042(3) Uani ? ?
C(14) -0.1089(10) 0.4956(6) 0.086(1) 0.061(4) Uani ? ?
C(15) -0.133(1) 0.5493(7) 0.155(1) 0.083(5) Uani ? ?
C(16) -0.216(1) 0.5404(8) 0.174(1) 0.091(5) Uani ? ?
C(17) -0.286(1) 0.4850(8) 0.126(1) 0.098(6) Uani ? ?
C(18) -0.264(1) 0.4311(7) 0.060(1) 0.066(4) Uani ? ?
C(19) -0.217(1) 0.3671(6) -0.203(1) 0.056(4) Uani ? ?
C(20) -0.184(1) 0.4182(8) -0.229(1) 0.098(5) Uani ? ?
C(21) -0.233(1) 0.4202(9) -0.346(2) 0.121(6) Uani ? ?
C(22) -0.314(1) 0.3724(9) -0.427(1) 0.105(6) Uani ? ?
C(23) -0.359(1) 0.3336(9) -0.402(2) 0.133(7) Uani ? ?
C(24) -0.311(1) 0.3265(8) -0.285(2) 0.116(6) Uani ? ?
C(25) 0.101(1) 0.0206(6) -0.150(1) 0.059(4) Uani ? ?
C(26) 0.008(1) 0.0073(7) -0.140(1) 0.074(4) Uani ? ?
C(27) -0.042(1) -0.0609(8) -0.191(1) 0.086(5) Uani ? ?
C(28) -0.003(1) -0.1046(7) -0.249(1) 0.082(5) Uani ? ?
C(29) 0.082(1) -0.0946(8) -0.264(1) 0.103(6) Uani ? ?
C(30) 0.138(1) -0.0294(8) -0.213(1) 0.086(5) Uani ? ?
C(31) 0.3075(9) 0.1042(6) -0.0585(10) 0.046(3) Uani ? ?
C(32) 0.352(1) 0.1112(6) -0.126(1) 0.061(4) Uani ? ?
C(33) 0.461(1) 0.1021(7) -0.095(1) 0.078(5) Uani ? ?
C(34) 0.525(1) 0.0913(7) 0.007(1) 0.092(5) Uani ? ?
C(35) 0.486(1) 0.0837(7) 0.077(1) 0.077(4) Uani ? ?
C(36) 0.374(1) 0.0927(6) 0.047(1) 0.070(4) Uani ? ?
C(37) 0.008(1) 0.2069(6) -0.364(1) 0.055(4) Uani ? ?
C(38) 0.088(1) 0.2000(6) -0.393(1) 0.066(4) Uani ? ?
C(39) 0.097(1) 0.2380(8) -0.461(1) 0.094(5) Uani ? ?
C(40) 0.020(2) 0.2791(9) -0.490(2) 0.131(7) Uani ? ?
C(41) -0.057(2) 0.291(1) -0.458(2) 0.194(10) Uani ? ?
C(42) -0.068(2) 0.248(1) -0.398(2) 0.150(8) Uani ? ?
C(43) 0.3252(9) 0.3868(5) 0.2374(9) 0.036(3) Uani ? ?
C(44) 0.4243(10) 0.4093(6) 0.342(1) 0.056(4) Uani ? ?
C(45) 0.493(1) 0.4630(7) 0.358(1) 0.074(4) Uani ? ?
C(46) 0.468(1) 0.4919(6) 0.274(1) 0.070(4) Uani ? ?
C(47) 0.370(1) 0.4709(6) 0.169(1) 0.068(4) Uani ? ?
C(48) 0.2982(10) 0.4211(6) 0.157(1) 0.056(4) Uani ? ?
C(49) 0.3155(9) 0.2620(6) 0.2894(10) 0.050(4) Uani ? ?
C(50) 0.274(1) 0.2283(7) 0.338(1) 0.071(4) Uani ? ?
C(51) 0.337(1) 0.1800(8) 0.384(1) 0.105(6) Uani ? ?
C(52) 0.470(1) 0.1991(8) 0.330(1) 0.104(6) Uani ? ?
C(53) 0.426(1) 0.1700(8) 0.378(1) 0.100(6) Uani ? ?
C(54) 0.411(1) 0.2507(7) 0.281(1) 0.081(5) Uani ? ?
C(55) 0.1852(10) 0.3701(6) 0.330(1) 0.048(4) Uani ? ?
C(56) 0.256(1) 0.3759(7) 0.451(1) 0.078(5) Uani ? ?
C(57) 0.229(1) 0.4165(8) 0.533(1) 0.102(6) Uani ? ?
C(58) 0.145(1) 0.4512(8) 0.501(1) 0.095(5) Uani ? ?
C(59) 0.073(1) 0.4446(7) 0.389(1) 0.084(5) Uani ? ?
C(60) 0.096(1) 0.4031(6) 0.303(1) 0.061(4) Uani ? ?
C(61) 0.376(2) 0.292(1) 0.807(2) 0.190(9) Uani ? ?
C(62) -0.1105(10) 0.0893(6) -0.384(1) 0.055(4) Uani ? ?
C(63) -0.081(2) 0.028(1) -0.437(2) 0.13(1) Uani ? ?
C(64) -0.176(2) -0.0134(9) -0.541(2) 0.157(8) Uani ? ?
C(65) -0.286(2) -0.006(2) -0.556(2) 0.082(10) Uani ? ?
C(66) -0.300(4) 0.064(2) -0.539(3) 0.28(1) Uani ? ?
C(67) -0.226(1) 0.084(2) -0.413(3) 0.14(1) Uani ? ?
C(68) -0.177(2) 0.059(1) -0.349(2) 0.059(8) Uani ? ?
C(69) -0.262(2) 0.005(1) -0.437(2) 0.070(8) Uani ? ?
C(70) -0.239(2) -0.036(1) -0.526(2) 0.059(8) Uani ? ?
C(71) -0.103(2) 0.049(1) -0.484(2) 0.080(10) Uani ? ?
H(1) -0.1118 0.3307 0.2484 0.1472 Uani ? ?
H(2) -0.2128 0.3732 0.3598 0.2484 Uani ? ?
H(3) -0.3986 0.3307 0.2714 0.2069 Uani ? ?
H(4) -0.4801 0.2668 0.0957 0.1576 Uani ? ?
H(5) -0.3969 0.2329 -0.0138 0.1171 Uani ? ?
H(6) -0.3630 0.1939 -0.2236 0.0733 Uani ? ?
H(7) -0.4520 0.0850 -0.3563 0.1077 Uani ? ?
H(8) -0.3917 -0.0027 -0.2870 0.1071 Uani ? ?
H(9) -0.1559 0.1148 0.0224 0.0946 Uani ? ?
H(10) -0.0477 0.5002 0.0729 0.0729 Uani ? ?
H(11) -0.0905 0.5919 0.1874 0.1000 Uani ? ?
H(12) -0.2264 0.5767 0.2279 0.1089 Uani ? ?
H(13) -0.3490 0.4833 0.1369 0.1174 Uani ? ?
H(14) -0.3101 0.3901 0.0291 0.0797 Uani ? ?
H(15) -0.1271 0.4526 -0.1670 0.1171 Uani ? ?
H(16) -0.2086 0.4542 -0.3655 0.1448 Uani ? ?
H(17) -0.3388 0.3673 -0.5075 0.1264 Uani ? ?
H(18) -0.4273 0.3076 -0.4622 0.1598 Uani ? ?
H(19) -0.3445 0.2954 -0.2677 0.1386 Uani ? ?
H(20) -0.0200 0.0413 -0.1007 0.0890 Uani ? ?
H(21) -0.1026 -0.0739 -0.1825 0.1027 Uani ? ?
H(22) -0.0404 -0.1488 -0.2841 0.0989 Uani ? ?
H(23) 0.1042 -0.1298 -0.3080 0.1230 Uani ? ?
H(24) 0.2004 -0.0197 -0.2212 0.1033 Uani ? ?
H(25) 0.3071 0.1226 -0.1957 0.0731 Uani ? ?
H(26) 0.4905 0.1036 -0.1454 0.0935 Uani ? ?
H(27) 0.6013 0.0888 0.0304 0.1100 Uani ? ?
H(28) 0.5326 0.0724 0.1460 0.0927 Uani ? ?
H(29) 0.3461 0.0909 0.0985 0.0842 Uani ? ?
H(30) 0.1404 0.1698 -0.3683 0.0795 Uani ? ?
H(31) 0.1531 0.2343 -0.4846 0.1130 Uani ? ?
H(32) 0.0205 0.3027 -0.5394 0.1571 Uani ? ?
H(33) -0.1023 0.3253 -0.4739 0.2334 Uani ? ?
H(34) -0.1292 0.2487 -0.3820 0.1798 Uani ? ?
H(35) 0.4448 0.3886 0.4016 0.0671 Uani ? ?
H(36) 0.5596 0.4794 0.4306 0.0891 Uani ? ?
H(37) 0.5175 0.5275 0.2878 0.0837 Uani ? ?
H(38) 0.3526 0.4897 0.1074 0.0817 Uani ? ?
H(39) 0.2267 0.4097 0.0894 0.0669 Uani ? ?
H(40) 0.2069 0.2373 0.3406 0.0847 Uani ? ?
H(41) 0.3131 0.1551 0.4184 0.1265 Uani ? ?
H(42) 0.5364 0.1869 0.3281 0.1248 Uani ? ?
H(43) 0.4659 0.1377 0.4117 0.1206 Uani ? ?
H(44) 0.4372 0.2743 0.2457 0.0972 Uani ? ?
H(45) 0.3197 0.3529 0.4746 0.0937 Uani ? ?
H(46) 0.2716 0.4193 0.6136 0.1221 Uani ? ?
H(47) 0.1347 0.4826 0.5611 0.1142 Uani ? ?
H(48) 0.0084 0.4670 0.3683 0.1005 Uani ? ?
H(49) 0.0477 0.3983 0.2224 0.0734 Uani ? ?
H(50) 0.2990 0.2972 0.7739 0.2282 Uani ? ?
H(51) 0.3994 0.2813 0.8769 0.2282 Uani ? ?
H(53) -0.2486 0.0049 -0.1128 0.1087 Uani ? ?

loop_
_atom_type_symbol
_atom_type_oxidation_number
_atom_type_number_in_cell
_atom_type_scat_dispersion_real
_atom_type_scat_dispersion_imag
_atom_type_scat_source
Ru 0 2 -1.259 0.836 'International Tables'
S 0 10 0.125 0.123 'International Tables'
P 0 10 0.102 0.094 'International Tables'
O 0 4 0.011 0.006 'International Tables'
C 0 134 0.003 0.002 'International Tables'
H 0 114 0.000 0.000 'International Tables'
N 0 4 0.006 0.003 'International Tables'
Cl 0 4 0.148 0.159 'International Tables'

loop_
_geom_angle_atom_site_label_1
_geom_angle_atom_site_label_2
_geom_angle_atom_site_label_3
_geom_angle
_geom_angle_site_symmetry_1
_geom_angle_site_symmetry_2
_geom_angle_site_symmetry_3
_geom_angle_publ_flag
S(1) Ru(1) S(2) 93.6(2) ? ? ? yes
S(1) Ru(1) S(3) 82.1(2) ? ? ? yes
S(1) Ru(1) S(4) 90.2(2) ? ? ? yes
S(1) Ru(1) S(5) 172.7(2) ? ? ? yes
S(1) Ru(1) P(5) 85.1(2) ? ? ? yes
S(2) Ru(1) S(3) 174.2(2) ? ? ? yes
S(2) Ru(1) S(4) 86.9(2) ? ? ? yes
S(2) Ru(1) S(5) 92.0(2) ? ? ? yes
S(2) Ru(1) P(5) 91.2(2) ? ? ? yes
S(3) Ru(1) S(4) 89.1(2) ? ? ? yes
S(3) Ru(1) S(5) 92.5(2) ? ? ? yes
S(3) Ru(1) P(5) 92.5(2) ? ? ? yes
S(4) Ru(1) S(5) 94.7(2) ? ? ? yes
S(4) Ru(1) P(5) 174.9(2) ? ? ? yes
S(5) Ru(1) P(5) 90.1(2) ? ? ? yes
Ru(1) S(1) P(1) 109.9(2) ? ? ? yes
Ru(1) S(2) P(2) 111.2(2) ? ? ? yes
Ru(1) S(3) P(3) 108.3(2) ? ? ? yes
Ru(1) S(4) P(4) 107.3(2) ? ? ? yes
Ru(1) S(5) O(1) 124.1(5) ? ? ? yes
Ru(1) S(5) O(2) 122.7(5) ? ? ? yes
O(1) S(5) O(2) 113.1(7) ? ? ? yes
S(1) P(1) N(1) 118.3(5) ? ? ? yes
S(1) P(1) C(1) 105.5(6) ? ? ? yes
S(1) P(1) C(7) 111.9(6) ? ? ? yes
N(1) P(1) C(1) 109.0(7) ? ? ? yes
N(1) P(1) C(7) 106.3(8) ? ? ? yes
C(1) P(1) C(7) 105.0(8) ? ? ? yes
S(2) P(2) N(1) 120.1(5) ? ? ? yes
S(2) P(2) C(13) 106.3(6) ? ? ? yes
S(2) P(2) C(19) 107.0(6) ? ? ? yes
N(1) P(2) C(13) 109.0(7) ? ? ? yes
N(1) P(2) C(19) 107.1(8) ? ? ? yes
C(13) P(2) C(19) 106.7(8) ? ? ? yes
S(3) P(3) N(2) 119.2(5) ? ? ? yes
S(3) P(3) C(25) 106.2(6) ? ? ? yes
S(3) P(3) C(31) 110.7(6) ? ? ? yes
N(2) P(3) C(25) 111.0(8) ? ? ? yes
N(2) P(3) C(31) 104.2(7) ? ? ? yes
C(25) P(3) C(31) 104.8(8) ? ? ? yes
S(4) P(4) N(2) 118.5(5) ? ? ? yes
S(4) P(4) C(37) 112.5(7) ? ? ? yes
S(4) P(4) C(62) 105.2(6) ? ? ? yes
N(2) P(4) C(37) 103.6(8) ? ? ? yes
N(2) P(4) C(62) 112.9(8) ? ? ? yes
C(37) P(4) C(62) 103.3(8) ? ? ? yes
Ru(1) P(5) C(43) 116.1(5) ? ? ? yes
Ru(1) P(5) C(49) 111.2(5) ? ? ? yes
Ru(1) P(5) C(55) 119.6(6) ? ? ? yes
C(43) P(5) C(49) 104.6(7) ? ? ? yes
C(43) P(5) C(55) 98.8(7) ? ? ? yes
C(49) P(5) C(55) 104.7(8) ? ? ? yes
P(1) N(1) P(2) 134.5(8) ? ? ? yes
P(3) N(2) P(4) 125.0(8) ? ? ? yes
P(1) C(1) C(2) 121(1) ? ? ? yes
P(1) C(1) C(6) 122(1) ? ? ? yes
C(2) C(1) C(6) 112(1) ? ? ? yes
C(1) C(2) C(3) 120(2) ? ? ? yes
C(2) C(3) C(4) 116(3) ? ? ? yes
C(3) C(4) C(5) 120(3) ? ? ? yes
C(4) C(5) C(6) 124(3) ? ? ? yes
C(1) C(6) C(5) 125(2) ? ? ? yes
P(1) C(7) C(8) 123(1) ? ? ? yes
P(1) C(7) C(12) 119(1) ? ? ? yes
C(8) C(7) C(12) 117(1) ? ? ? yes
C(7) C(8) C(9) 123(1) ? ? ? yes
C(8) C(9) C(10) 114(2) ? ? ? yes
C(9) C(10) C(11) 127(2) ? ? ? yes
C(10) C(11) C(12) 117(2) ? ? ? yes
C(7) C(12) C(11) 120(1) ? ? ? yes
P(2) C(13) C(14) 121(1) ? ? ? yes
P(2) C(13) C(18) 122(1) ? ? ? yes
C(14) C(13) C(18) 116(1) ? ? ? yes
C(13) C(14) C(15) 118(1) ? ? ? yes
C(14) C(15) C(16) 118(2) ? ? ? yes
C(15) C(16) C(17) 125(2) ? ? ? yes
C(16) C(17) C(18) 117(2) ? ? ? yes
C(13) C(18) C(17) 123(1) ? ? ? yes
P(2) C(19) C(20) 122(1) ? ? ? yes
P(2) C(19) C(24) 117(1) ? ? ? yes
C(20) C(19) C(24) 119(2) ? ? ? yes
C(19) C(20) C(21) 120(2) ? ? ? yes
C(20) C(21) C(22) 116(2) ? ? ? yes
C(21) C(22) C(23) 122(2) ? ? ? yes
C(22) C(23) C(24) 122(2) ? ? ? yes
C(19) C(24) C(23) 115(2) ? ? ? yes
P(3) C(25) C(26) 119(1) ? ? ? yes
P(3) C(25) C(30) 119(1) ? ? ? yes
C(26) C(25) C(30) 120(1) ? ? ? yes
C(25) C(26) C(27) 116(1) ? ? ? yes
C(26) C(27) C(28) 118(2) ? ? ? yes
C(27) C(28) C(29) 127(2) ? ? ? yes
C(28) C(29) C(30) 117(2) ? ? ? yes
C(25) C(30) C(29) 119(1) ? ? ? yes
P(3) C(31) C(32) 122(1) ? ? ? yes
P(3) C(31) C(36) 117(1) ? ? ? yes
C(32) C(31) C(36) 119(1) ? ? ? yes
C(31) C(32) C(33) 120(1) ? ? ? yes
C(32) C(33) C(34) 119(2) ? ? ? yes
C(33) C(34) C(35) 122(2) ? ? ? yes
C(34) C(35) C(36) 119(2) ? ? ? yes
C(31) C(36) C(35) 118(1) ? ? ? yes
P(4) C(37) C(38) 121(1) ? ? ? yes
P(4) C(37) C(42) 116(1) ? ? ? yes
C(38) C(37) C(42) 122(2) ? ? ? yes
C(37) C(38) C(39) 120(1) ? ? ? yes
C(38) C(39) C(40) 114(2) ? ? ? yes
C(39) C(40) C(41) 128(3) ? ? ? yes
C(40) C(41) C(42) 115(3) ? ? ? yes
C(37) C(42) C(41) 118(2) ? ? ? yes
P(5) C(43) C(44) 119(1) ? ? ? yes
P(5) C(43) C(48) 122(1) ? ? ? yes
C(44) C(43) C(48) 117(1) ? ? ? yes
C(43) C(44) C(45) 118(1) ? ? ? yes
C(44) C(45) C(46) 121(1) ? ? ? yes
C(45) C(46) C(47) 121(1) ? ? ? yes
C(46) C(47) C(48) 116(1) ? ? ? yes
C(43) C(48) C(47) 123(1) ? ? ? yes
P(5) C(49) C(50) 115(1) ? ? ? yes
P(5) C(49) C(54) 119(1) ? ? ? yes
C(50) C(49) C(54) 125(1) ? ? ? yes
C(49) C(50) C(51) 116(1) ? ? ? yes
C(50) C(51) C(53) 119(2) ? ? ? yes
C(53) C(52) C(54) 116(2) ? ? ? yes
C(51) C(53) C(52) 128(2) ? ? ? yes
C(49) C(54) C(52) 114(1) ? ? ? yes
P(5) C(55) C(56) 118(1) ? ? ? yes
P(5) C(55) C(60) 123(1) ? ? ? yes
C(56) C(55) C(60) 118(1) ? ? ? yes
C(55) C(56) C(57) 117(1) ? ? ? yes
C(56) C(57) C(58) 121(2) ? ? ? yes
C(57) C(58) C(59) 123(2) ? ? ? yes
C(58) C(59) C(60) 116(2) ? ? ? yes
C(55) C(60) C(59) 122(1) ? ? ? yes
Cl(1) C(61) Cl(2) 109(1) ? ? ? yes
P(4) C(62) C(63) 121(1) ? ? ? yes
P(4) C(62) C(67) 125(2) ? ? ? yes
P(4) C(62) C(68) 118(1) ? ? ? yes
P(4) C(62) C(71) 121(1) ? ? ? yes
C(63) C(62) C(67) 112(2) ? ? ? yes
C(63) C(62) C(68) 95(2) ? ? ? yes
C(63) C(62) C(71) 33(2) ? ? ? yes
C(67) C(62) C(68) 44(2) ? ? ? yes
C(67) C(62) C(71) 107(2) ? ? ? yes
C(68) C(62) C(71) 115(2) ? ? ? yes
C(62) C(63) C(64) 111(2) ? ? ? yes
C(62) C(63) C(71) 73(1) ? ? ? yes
C(64) C(63) C(71) 73(1) ? ? ? yes
C(63) C(64) C(65) 120(2) ? ? ? yes
C(63) C(64) C(70) 116(4) ? ? ? yes
C(63) C(64) C(71) 32(2) ? ? ? yes
C(65) C(64) C(70) 40(2) ? ? ? yes
C(65) C(64) C(71) 114(3) ? ? ? yes
C(70) C(64) C(71) 135(3) ? ? ? yes
C(64) C(65) C(66) 107(4) ? ? ? yes
C(64) C(65) C(69) 98(2) ? ? ? yes
C(64) C(65) C(70) 50(2) ? ? ? yes
C(66) C(65) C(69) 88(3) ? ? ? yes
C(66) C(65) C(70) 144(5) ? ? ? yes
C(69) C(65) C(70) 71(3) ? ? ? yes
C(65) C(66) C(67) 94(3) ? ? ? yes
C(62) C(67) C(66) 113(4) ? ? ? yes
C(62) C(67) C(68) 67(1) ? ? ? yes
C(62) C(67) C(69) 105(2) ? ? ? yes
C(66) C(67) C(68) 135(5) ? ? ? yes
C(66) C(67) C(69) 79(3) ? ? ? yes
C(68) C(67) C(69) 58(2) ? ? ? yes
C(62) C(68) C(67) 68(1) ? ? ? yes
C(62) C(68) C(69) 118(2) ? ? ? yes
C(67) C(68) C(69) 80(3) ? ? ? yes
C(65) C(69) C(67) 86(3) ? ? ? yes
C(65) C(69) C(68) 116(3) ? ? ? yes
C(65) C(69) C(70) 38(2) ? ? ? yes
C(67) C(69) C(68) 40(2) ? ? ? yes
C(67) C(69) C(70) 109(3) ? ? ? yes
C(68) C(69) C(70) 115(3) ? ? ? yes
C(64) C(70) C(65) 88(3) ? ? ? yes
C(64) C(70) C(69) 116(3) ? ? ? yes
C(65) C(70) C(69) 70(3) ? ? ? yes
C(62) C(71) C(63) 73(1) ? ? ? yes
C(62) C(71) C(64) 111(2) ? ? ? yes
C(63) C(71) C(64) 73(1) ? ? ? yes

loop_
_geom_bond_atom_site_label_1
_geom_bond_atom_site_label_2
_geom_bond_distance
_geom_bond_site_symmetry_1
_geom_bond_site_symmetry_2
_geom_bond_publ_flag
Ru(1) S(1) 2.432(4) ? ? yes
Ru(1) S(2) 2.421(5) ? ? yes
Ru(1) S(3) 2.423(5) ? ? yes
Ru(1) S(4) 2.468(5) ? ? yes
Ru(1) S(5) 2.140(4) ? ? yes
Ru(1) P(5) 2.377(5) ? ? yes
Cl(1) C(61) 1.73(3) ? ? yes
Cl(2) C(61) 1.70(3) ? ? yes
S(1) P(1) 2.003(6) ? ? yes
S(2) P(2) 2.032(6) ? ? yes
S(3) P(3) 2.030(6) ? ? yes
S(4) P(4) 2.002(6) ? ? yes
S(5) O(1) 1.43(1) ? ? yes
S(5) O(2) 1.42(1) ? ? yes
P(1) N(1) 1.55(1) ? ? yes
P(1) C(1) 1.78(2) ? ? yes
P(1) C(7) 1.79(2) ? ? yes
P(2) N(1) 1.59(1) ? ? yes
P(2) C(13) 1.82(2) ? ? yes
P(2) C(19) 1.80(2) ? ? yes
P(3) N(2) 1.62(1) ? ? yes
P(3) C(25) 1.86(2) ? ? yes
P(3) C(31) 1.81(2) ? ? yes
P(4) N(2) 1.61(1) ? ? yes
P(4) C(37) 1.85(2) ? ? yes
P(4) C(62) 1.83(2) ? ? yes
P(5) C(43) 1.85(2) ? ? yes
P(5) C(49) 1.86(2) ? ? yes
P(5) C(55) 1.85(2) ? ? yes
C(1) C(2) 1.36(3) ? ? yes
C(1) C(6) 1.36(2) ? ? yes
C(2) C(3) 1.49(4) ? ? yes
C(3) C(4) 1.36(4) ? ? yes
C(4) C(5) 1.20(4) ? ? yes
C(5) C(6) 1.33(3) ? ? yes
C(7) C(8) 1.38(2) ? ? yes
C(7) C(12) 1.38(2) ? ? yes
C(8) C(9) 1.43(2) ? ? yes
C(9) C(10) 1.34(3) ? ? yes
C(10) C(11) 1.30(2) ? ? yes
C(11) C(12) 1.46(2) ? ? yes
C(13) C(14) 1.44(2) ? ? yes
C(13) C(18) 1.37(2) ? ? yes
C(14) C(15) 1.38(2) ? ? yes
C(15) C(16) 1.31(2) ? ? yes
C(16) C(17) 1.33(3) ? ? yes
C(17) C(18) 1.35(2) ? ? yes
C(19) C(20) 1.37(2) ? ? yes
C(19) C(24) 1.35(2) ? ? yes
C(20) C(21) 1.42(3) ? ? yes
C(21) C(22) 1.32(3) ? ? yes
C(22) C(23) 1.24(3) ? ? yes
C(23) C(24) 1.46(3) ? ? yes
C(25) C(26) 1.39(2) ? ? yes
C(25) C(30) 1.39(2) ? ? yes
C(26) C(27) 1.44(2) ? ? yes
C(27) C(28) 1.30(2) ? ? yes
C(28) C(29) 1.30(2) ? ? yes
C(29) C(30) 1.41(3) ? ? yes
C(31) C(32) 1.35(2) ? ? yes
C(31) C(36) 1.38(2) ? ? yes
C(32) C(33) 1.39(2) ? ? yes
C(33) C(34) 1.32(2) ? ? yes
C(34) C(35) 1.33(2) ? ? yes
C(35) C(36) 1.41(2) ? ? yes
C(37) C(38) 1.33(2) ? ? yes
C(37) C(42) 1.33(3) ? ? yes
C(38) C(39) 1.43(2) ? ? yes
C(39) C(40) 1.34(3) ? ? yes
C(40) C(41) 1.30(4) ? ? yes
C(41) C(42) 1.44(4) ? ? yes
C(43) C(44) 1.39(2) ? ? yes
C(43) C(48) 1.39(2) ? ? yes
C(44) C(45) 1.40(2) ? ? yes
C(45) C(46) 1.34(2) ? ? yes
C(46) C(47) 1.39(2) ? ? yes
C(47) C(48) 1.38(2) ? ? yes
C(49) C(50) 1.38(2) ? ? yes
C(49) C(54) 1.39(2) ? ? yes
C(50) C(51) 1.41(3) ? ? yes
C(51) C(53) 1.26(3) ? ? yes
C(52) C(53) 1.34(3) ? ? yes
C(52) C(54) 1.47(3) ? ? yes
C(55) C(56) 1.43(2) ? ? yes
C(55) C(60) 1.34(2) ? ? yes
C(56) C(57) 1.38(3) ? ? yes
C(57) C(58) 1.31(3) ? ? yes
C(58) C(59) 1.34(3) ? ? yes
C(59) C(60) 1.41(2) ? ? yes
C(62) C(63) 1.43(1) ? ? yes
C(62) C(67) 1.44(1) ? ? yes
C(62) C(68) 1.44(1) ? ? yes
C(62) C(71) 1.43(1) ? ? yes
C(63) C(64) 1.44(1) ? ? yes
C(63) C(71) 0.81(7) ? ? yes
C(64) C(65) 1.44(1) ? ? yes
C(64) C(70) 1.12(4) ? ? yes
C(64) C(71) 1.45(1) ? ? yes
C(65) C(66) 1.44(1) ? ? yes
C(65) C(69) 1.43(5) ? ? yes
C(65) C(70) 0.93(5) ? ? yes
C(66) C(67) 1.45(1) ? ? yes
C(67) C(68) 1.09(5) ? ? yes
C(67) C(69) 1.66(6) ? ? yes
C(68) C(69) 1.43(1) ? ? yes
C(69) C(70) 1.43(1) ? ? yes
